data_7706115
loop_
_publ_author_name
'Cica\<c-Hudi, Mario'
'Feil, Christoph M.'
'Birchall, Nicholas'
'Nieger, Martin'
'Gudat, Dietrich'

_publ_section_title
;
 Proton transfer vs. oligophosphine formation by P-C/P-H \s-bond
 metathesis: decoding the competing Br\/onsted and Lewis type reactivities
 of imidazolio-phosphines.
;
_journal_issue 47
_journal_name_full 'Dalton transactions (Cambridge, England : 2003)'
_journal_page_first 17401
_journal_page_last 17413
_journal_paper_doi 10.1039/d0dt03633a
_journal_volume 49
_journal_year 2020
_chemical_formula_moiety 'C30 H44 N2 P, B F4'
_chemical_formula_sum 'C30 H44 B F4 N2 P'
_chemical_formula_weight 550.45
_space_group_crystal_system monoclinic
_space_group_IT_number 14
_space_group_name_Hall '-P 2yn'
_space_group_name_H-M_alt 'P 1 21/n 1'
_atom_sites_solution_hydrogens geom
_atom_sites_solution_primary direct
_atom_sites_solution_secondary difmap
_audit_creation_method SHELXL-2014/7
_audit_update_record
;
2020-03-23 deposited with the CCDC.	2020-11-09 downloaded from the CCDC.
;
_cell_angle_alpha 90
_cell_angle_beta 101.591(2)
_cell_angle_gamma 90
_cell_formula_units_Z 4
_cell_length_a 9.6514(5)
_cell_length_b 19.5693(9)
_cell_length_c 16.5413(7)
_cell_measurement_reflns_used 5433
_cell_measurement_temperature 135(2)
_cell_measurement_theta_max 28.339
_cell_measurement_theta_min 1.632
_cell_volume 3060.5(2)
_computing_cell_refinement 'Bruker ApexII Software Suite, 2008'
_computing_data_collection 'Bruker ApexII Software Suite, 2008'
_computing_data_reduction 'Bruker ApexII Software Suite, 2008'
_computing_structure_refinement 'SHELXL-2014/7 (Sheldrick, 2014)'
_computing_structure_solution 'SHELXS-97 (Sheldrick, 1997)'
_diffrn_ambient_temperature 135(2)
_diffrn_measured_fraction_theta_full 1.000
_diffrn_measured_fraction_theta_max 0.995
_diffrn_measurement_device_type 'Bruker Kappa ApexII Duo'
_diffrn_measurement_method 'Omega and phi scans'
_diffrn_radiation_type MoK\a
_diffrn_radiation_wavelength 0.71073
_diffrn_reflns_av_R_equivalents 0.0507
_diffrn_reflns_av_unetI/netI 0.0392
_diffrn_reflns_Laue_measured_fraction_full 1.000
_diffrn_reflns_Laue_measured_fraction_max 0.995
_diffrn_reflns_limit_h_max 12
_diffrn_reflns_limit_h_min -12
_diffrn_reflns_limit_k_max 26
_diffrn_reflns_limit_k_min -25
_diffrn_reflns_limit_l_max 22
_diffrn_reflns_limit_l_min -22
_diffrn_reflns_number 64438
_diffrn_reflns_point_group_measured_fraction_full 1.000
_diffrn_reflns_point_group_measured_fraction_max 0.995
_diffrn_reflns_theta_full 25.242
_diffrn_reflns_theta_max 28.339
_diffrn_reflns_theta_min 1.632
_diffrn_source 'fine-focus sealed tube'
_exptl_absorpt_coefficient_mu 0.135
_exptl_absorpt_correction_T_max 0.7373
_exptl_absorpt_correction_T_min 0.7134
_exptl_absorpt_correction_type multi-scan
_exptl_absorpt_process_details 'BLESSING 1995'
_exptl_crystal_colour colourless
_exptl_crystal_density_diffrn 1.195
_exptl_crystal_description prism
_exptl_crystal_F_000 1176
_exptl_crystal_size_max 0.472
_exptl_crystal_size_mid 0.368
_exptl_crystal_size_min 0.287
_refine_diff_density_max 0.545
_refine_diff_density_min -0.456
_refine_diff_density_rms 0.054
_refine_ls_extinction_method none
_refine_ls_goodness_of_fit_ref 1.032
_refine_ls_hydrogen_treatment constr
_refine_ls_matrix_type full
_refine_ls_number_parameters 340
_refine_ls_number_reflns 7592
_refine_ls_number_restraints 6
_refine_ls_restrained_S_all 1.033
_refine_ls_R_factor_all 0.0823
_refine_ls_R_factor_gt 0.0521
_refine_ls_shift/su_max 0.000
_refine_ls_shift/su_mean 0.000
_refine_ls_structure_factor_coef Fsqd
_refine_ls_weighting_details 'w=1/[\s^2^(Fo^2^)+(0.0541P)^2^+2.1846P] where P=(Fo^2^+2Fc^2^)/3'
_refine_ls_weighting_scheme calc
_refine_ls_wR_factor_gt 0.1212
_refine_ls_wR_factor_ref 0.1366
_reflns_Friedel_coverage 0.000
_reflns_number_gt 5433
_reflns_number_total 7592
_reflns_threshold_expression 'I > 2\s(I)'
_cod_data_source_file d0dt03633a2.cif
_cod_data_source_block g544_mn
_cod_original_sg_symbol_H-M 'P 21/n'
_cod_database_code 7706115
_shelx_shelxl_version_number 2014/7
_shelx_space_group_comment
;
The symmetry employed for this shelxl refinement is uniquely defined
by the following loop, which should always be used as a source of
symmetry information in preference to the above space-group names.
They are only intended as comments.
;
_shelx_estimated_absorpt_t_min 0.939
_shelx_estimated_absorpt_t_max 0.962

loop_
_space_group_symop_operation_xyz
'x, y, z'
'-x+1/2, y+1/2, -z+1/2'
'-x, -y, -z'
'x-1/2, -y-1/2, z-1/2'

loop_
_atom_site_label
_atom_site_type_symbol
_atom_site_fract_x
_atom_site_fract_y
_atom_site_fract_z
_atom_site_U_iso_or_equiv
_atom_site_adp_type
_atom_site_occupancy
_atom_site_site_symmetry_order
_atom_site_calc_flag
_atom_site_refinement_flags_posn
_atom_site_refinement_flags_adp
_atom_site_refinement_flags_occupancy
_atom_site_disorder_assembly
_atom_site_disorder_group
P1 P 0.94057(6) 0.20548(3) 0.57841(3) 0.02676(13) Uani 1 1 d D . . . .
C1A C 0.7774(3) 0.23818(15) 0.59137(18) 0.0283(6) Uiso 0.678(2) 1 d D . P A 1
H1A1 H 0.7348 0.2068 0.6256 0.042 Uiso 0.678(2) 1 calc R U P A 1
H1A2 H 0.7142 0.2431 0.5373 0.042 Uiso 0.678(2) 1 calc R U P A 1
H1A3 H 0.7917 0.2829 0.6184 0.042 Uiso 0.678(2) 1 calc R U P A 1
C2A C 0.8884(4) 0.12331(17) 0.5234(2) 0.0373(7) Uiso 0.678(2) 1 d D . P A 1
H2A1 H 0.9724 0.1041 0.5057 0.045 Uiso 0.678(2) 1 calc R U P A 1
H2A2 H 0.8604 0.0907 0.5630 0.045 Uiso 0.678(2) 1 calc R U P A 1
C3A C 0.7687(4) 0.1278(2) 0.4484(2) 0.0514(9) Uiso 0.678(2) 1 d D . P A 1
H3A1 H 0.7494 0.0823 0.4240 0.077 Uiso 0.678(2) 1 calc R U P A 1
H3A2 H 0.6835 0.1453 0.4651 0.077 Uiso 0.678(2) 1 calc R U P A 1
H3A3 H 0.7958 0.1587 0.4076 0.077 Uiso 0.678(2) 1 calc R U P A 1
C1B C 0.9929(7) 0.1219(3) 0.5770(4) 0.0283(6) Uiso 0.322(2) 1 d D . P A 2
H1B1 H 0.9367 0.0939 0.6075 0.042 Uiso 0.322(2) 1 calc R U P A 2
H1B2 H 1.0933 0.1182 0.6029 0.042 Uiso 0.322(2) 1 calc R U P A 2
H1B3 H 0.9787 0.1059 0.5198 0.042 Uiso 0.322(2) 1 calc R U P A 2
C2B C 0.7427(7) 0.1946(4) 0.5279(4) 0.0373(7) Uiso 0.322(2) 1 d D . P A 2
H2B1 H 0.6931 0.1759 0.5699 0.045 Uiso 0.322(2) 1 calc R U P A 2
H2B2 H 0.7026 0.2405 0.5125 0.045 Uiso 0.322(2) 1 calc R U P A 2
C3B C 0.7094(10) 0.1488(5) 0.4514(5) 0.0514(9) Uiso 0.322(2) 1 d D . P A 2
H3B1 H 0.6068 0.1470 0.4311 0.077 Uiso 0.322(2) 1 calc R U P A 2
H3B2 H 0.7548 0.1674 0.4083 0.077 Uiso 0.322(2) 1 calc R U P A 2
H3B3 H 0.7452 0.1026 0.4659 0.077 Uiso 0.322(2) 1 calc R U P A 2
C4 C 0.99531(18) 0.25396(8) 0.49460(10) 0.0164(3) Uani 1 1 d D . . . .
N1 N 1.10533(15) 0.23747(7) 0.45930(8) 0.0174(3) Uani 1 1 d . . . . .
N2 N 0.94855(15) 0.31544(7) 0.46280(8) 0.0168(3) Uani 1 1 d . . . . .
C5 C 1.12407(19) 0.28739(9) 0.40361(10) 0.0208(4) Uani 1 1 d . . . . .
H5 H 1.1930 0.2873 0.3699 0.025 Uiso 1 1 calc R U . . .
C6 C 1.02709(19) 0.33590(9) 0.40579(10) 0.0202(4) Uani 1 1 d . . . . .
H6 H 1.0146 0.3767 0.3741 0.024 Uiso 1 1 calc R U . . .
C7 C 1.20299(18) 0.18084(9) 0.48272(10) 0.0205(4) Uani 1 1 d . . . . .
C8 C 1.30251(19) 0.18724(10) 0.55701(11) 0.0234(4) Uani 1 1 d . . . . .
C9 C 1.3932(2) 0.13210(12) 0.57916(13) 0.0358(5) Uani 1 1 d . . . . .
H9 H 1.4609 0.1335 0.6295 0.043 Uiso 1 1 calc R U . . .
C10 C 1.3862(3) 0.07528(12) 0.52893(14) 0.0442(6) Uani 1 1 d . . . . .
H10 H 1.4486 0.0381 0.5456 0.053 Uiso 1 1 calc R U . . .
C11 C 1.2906(2) 0.07153(11) 0.45526(13) 0.0382(5) Uani 1 1 d . . . . .
H11 H 1.2890 0.0323 0.4213 0.046 Uiso 1 1 calc R U . . .
C12 C 1.1956(2) 0.12499(10) 0.42975(11) 0.0277(4) Uani 1 1 d . . . . .
C13 C 0.84738(18) 0.35982(9) 0.49098(10) 0.0187(3) Uani 1 1 d . . . . .
C14 C 0.89510(19) 0.39728(9) 0.56341(10) 0.0210(4) Uani 1 1 d . . . . .
C15 C 0.7968(2) 0.43932(10) 0.59004(11) 0.0255(4) Uani 1 1 d . . . . .
H15 H 0.8244 0.4651 0.6394 0.031 Uiso 1 1 calc R U . . .
C16 C 0.6597(2) 0.44403(10) 0.54553(12) 0.0272(4) Uani 1 1 d . . . . .
H16 H 0.5935 0.4723 0.5652 0.033 Uiso 1 1 calc R U . . .
C17 C 0.6178(2) 0.40818(10) 0.47283(12) 0.0251(4) Uani 1 1 d . . . . .
H17 H 0.5238 0.4130 0.4424 0.030 Uiso 1 1 calc R U . . .
C18 C 0.71140(19) 0.36498(9) 0.44347(11) 0.0211(4) Uani 1 1 d . . . . .
C19 C 1.31462(19) 0.25125(10) 0.60949(11) 0.0242(4) Uani 1 1 d . . . . .
H19 H 1.2165 0.2686 0.6076 0.029 Uiso 1 1 calc R U . . .
C20 C 1.3954(3) 0.30718(12) 0.57528(13) 0.0399(5) Uani 1 1 d . . . . .
H20A H 1.4012 0.3477 0.6106 0.060 Uiso 1 1 calc R U . . .
H20B H 1.4910 0.2910 0.5739 0.060 Uiso 1 1 calc R U . . .
H20C H 1.3461 0.3189 0.5193 0.060 Uiso 1 1 calc R U . . .
C21 C 1.3816(2) 0.23855(12) 0.69978(12) 0.0364(5) Uani 1 1 d . . . . .
H21A H 1.3865 0.2816 0.7304 0.055 Uiso 1 1 calc R U . . .
H21B H 1.3241 0.2056 0.7233 0.055 Uiso 1 1 calc R U . . .
H21C H 1.4772 0.2202 0.7037 0.055 Uiso 1 1 calc R U . . .
C22 C 1.0960(2) 0.12186(11) 0.34680(12) 0.0340(5) Uani 1 1 d . . . . .
H22 H 1.0262 0.1600 0.3442 0.041 Uiso 1 1 calc R U . . .
C23 C 1.1788(3) 0.13301(15) 0.27854(13) 0.0519(7) Uani 1 1 d . . . . .
H23A H 1.1140 0.1310 0.2247 0.078 Uiso 1 1 calc R U . . .
H23B H 1.2246 0.1779 0.2855 0.078 Uiso 1 1 calc R U . . .
H23C H 1.2509 0.0973 0.2815 0.078 Uiso 1 1 calc R U . . .
C24 C 1.0137(3) 0.05465(13) 0.33301(16) 0.0492(7) Uani 1 1 d . . . . .
H24A H 0.9509 0.0553 0.2785 0.074 Uiso 1 1 calc R U . . .
H24B H 1.0802 0.0165 0.3360 0.074 Uiso 1 1 calc R U . . .
H24C H 0.9573 0.0492 0.3757 0.074 Uiso 1 1 calc R U . . .
C25 C 1.0468(2) 0.39567(10) 0.61116(11) 0.0257(4) Uani 1 1 d . . . . .
H25 H 1.0980 0.3595 0.5861 0.031 Uiso 1 1 calc R U . . .
C26 C 1.1202(3) 0.46320(13) 0.60371(16) 0.0446(6) Uani 1 1 d . . . . .
H26A H 1.1130 0.4744 0.5453 0.067 Uiso 1 1 calc R U . . .
H26B H 1.0751 0.4993 0.6304 0.067 Uiso 1 1 calc R U . . .
H26C H 1.2201 0.4596 0.6307 0.067 Uiso 1 1 calc R U . . .
C27 C 1.0573(3) 0.37783(15) 0.70146(14) 0.0494(6) Uani 1 1 d . . . . .
H27A H 1.0096 0.3342 0.7058 0.074 Uiso 1 1 calc R U . . .
H27B H 1.1570 0.3741 0.7286 0.074 Uiso 1 1 calc R U . . .
H27C H 1.0120 0.4137 0.7283 0.074 Uiso 1 1 calc R U . . .
C28 C 0.6647(2) 0.32859(10) 0.36173(12) 0.0297(4) Uani 1 1 d . . . . .
H28 H 0.7396 0.2948 0.3555 0.036 Uiso 1 1 calc R U . . .
C29 C 0.5259(2) 0.28981(13) 0.35710(16) 0.0451(6) Uani 1 1 d . . . . .
H29A H 0.4998 0.2671 0.3034 0.068 Uiso 1 1 calc R U . . .
H29B H 0.5376 0.2555 0.4011 0.068 Uiso 1 1 calc R U . . .
H29C H 0.4512 0.3220 0.3638 0.068 Uiso 1 1 calc R U . . .
C30 C 0.6512(3) 0.38042(13) 0.29115(12) 0.0407(6) Uani 1 1 d . . . . .
H30A H 0.6210 0.3569 0.2383 0.061 Uiso 1 1 calc R U . . .
H30B H 0.5810 0.4152 0.2974 0.061 Uiso 1 1 calc R U . . .
H30C H 0.7429 0.4024 0.2926 0.061 Uiso 1 1 calc R U . . .
B1 B 0.2037(2) 0.41522(12) 0.24795(13) 0.0249(4) Uani 1 1 d . . . . .
F1 F 0.07596(13) 0.43834(7) 0.26395(8) 0.0420(3) Uani 1 1 d . . . . .
F2 F 0.31360(14) 0.44054(7) 0.30624(9) 0.0501(4) Uani 1 1 d . . . . .
F3 F 0.20391(15) 0.34428(6) 0.24963(8) 0.0412(3) Uani 1 1 d . . . . .
F4 F 0.21651(16) 0.43586(7) 0.16979(8) 0.0458(4) Uani 1 1 d . . . . .

loop_
_atom_site_aniso_label
_atom_site_aniso_U_11
_atom_site_aniso_U_22
_atom_site_aniso_U_33
_atom_site_aniso_U_23
_atom_site_aniso_U_13
_atom_site_aniso_U_12
P1 0.0320(3) 0.0269(3) 0.0225(2) 0.0067(2) 0.0081(2) -0.0019(2)
C4 0.0166(8) 0.0175(8) 0.0139(7) 0.0004(6) 0.0005(6) 0.0020(6)
N1 0.0177(7) 0.0190(7) 0.0152(7) -0.0008(5) 0.0021(6) 0.0044(6)
N2 0.0174(7) 0.0171(7) 0.0156(6) 0.0009(5) 0.0026(5) 0.0032(6)
C5 0.0209(9) 0.0275(10) 0.0139(7) 0.0021(7) 0.0035(7) 0.0017(7)
C6 0.0232(9) 0.0229(9) 0.0146(8) 0.0038(7) 0.0039(7) -0.0002(7)
C7 0.0174(8) 0.0242(9) 0.0195(8) 0.0012(7) 0.0024(7) 0.0073(7)
C8 0.0209(9) 0.0282(10) 0.0203(8) -0.0008(7) 0.0022(7) 0.0052(7)
C9 0.0321(11) 0.0419(13) 0.0280(10) -0.0020(9) -0.0071(9) 0.0168(9)
C10 0.0440(13) 0.0414(13) 0.0405(12) -0.0037(10) -0.0072(10) 0.0261(11)
C11 0.0404(12) 0.0338(12) 0.0356(11) -0.0096(9) -0.0036(10) 0.0191(10)
C12 0.0276(10) 0.0305(11) 0.0232(9) -0.0044(8) 0.0008(8) 0.0100(8)
C13 0.0207(9) 0.0172(8) 0.0191(8) 0.0014(6) 0.0060(7) 0.0054(7)
C14 0.0255(9) 0.0189(9) 0.0180(8) 0.0018(7) 0.0027(7) 0.0038(7)
C15 0.0339(11) 0.0230(10) 0.0197(8) -0.0027(7) 0.0052(8) 0.0052(8)
C16 0.0293(10) 0.0242(10) 0.0296(10) -0.0031(8) 0.0099(8) 0.0093(8)
C17 0.0206(9) 0.0239(10) 0.0298(10) -0.0026(8) 0.0029(8) 0.0057(7)
C18 0.0224(9) 0.0187(9) 0.0216(8) -0.0009(7) 0.0026(7) 0.0031(7)
C19 0.0184(9) 0.0310(10) 0.0216(8) -0.0039(7) 0.0001(7) 0.0032(7)
C20 0.0446(13) 0.0431(13) 0.0296(11) 0.0005(9) 0.0019(10) -0.0116(10)
C21 0.0414(13) 0.0455(13) 0.0212(9) -0.0042(9) 0.0035(9) -0.0070(10)
C22 0.0351(11) 0.0357(12) 0.0259(10) -0.0101(9) -0.0066(9) 0.0170(9)
C23 0.0597(16) 0.0695(18) 0.0249(11) -0.0064(11) 0.0047(11) 0.0235(14)
C24 0.0429(14) 0.0435(14) 0.0531(15) -0.0212(12) -0.0102(11) 0.0129(11)
C25 0.0264(10) 0.0248(10) 0.0232(9) -0.0040(7) -0.0014(8) 0.0044(8)
C26 0.0342(12) 0.0432(14) 0.0516(14) 0.0117(11) -0.0029(11) -0.0059(10)
C27 0.0433(14) 0.0689(18) 0.0289(11) 0.0152(11) -0.0096(10) -0.0066(12)
C28 0.0240(10) 0.0301(11) 0.0312(10) -0.0115(8) -0.0038(8) 0.0091(8)
C29 0.0303(12) 0.0409(13) 0.0586(15) -0.0212(12) -0.0038(11) 0.0007(10)
C30 0.0418(13) 0.0517(14) 0.0238(10) -0.0075(10) -0.0047(9) 0.0129(11)
B1 0.0248(11) 0.0278(11) 0.0220(10) -0.0050(8) 0.0045(8) -0.0045(9)
F1 0.0280(6) 0.0578(9) 0.0400(7) -0.0091(6) 0.0069(5) 0.0017(6)
F2 0.0309(7) 0.0588(9) 0.0535(8) -0.0315(7) -0.0086(6) 0.0054(6)
F3 0.0572(9) 0.0283(7) 0.0370(7) 0.0048(5) 0.0066(6) -0.0067(6)
F4 0.0645(9) 0.0409(8) 0.0376(7) 0.0074(6) 0.0237(7) -0.0100(7)

loop_
_atom_type_symbol
_atom_type_description
_atom_type_scat_dispersion_real
_atom_type_scat_dispersion_imag
_atom_type_scat_source
C C 0.0033 0.0016 'International Tables Vol C Tables 4.2.6.8 and 6.1.1.4'
H H 0.0000 0.0000 'International Tables Vol C Tables 4.2.6.8 and 6.1.1.4'
B B 0.0013 0.0007 'International Tables Vol C Tables 4.2.6.8 and 6.1.1.4'
N N 0.0061 0.0033 'International Tables Vol C Tables 4.2.6.8 and 6.1.1.4'
F F 0.0171 0.0103 'International Tables Vol C Tables 4.2.6.8 and 6.1.1.4'
P P 0.1023 0.0942 'International Tables Vol C Tables 4.2.6.8 and 6.1.1.4'

loop_
_geom_angle_atom_site_label_1
_geom_angle_atom_site_label_2
_geom_angle_atom_site_label_3
_geom_angle
_geom_angle_site_symmetry_1
_geom_angle_site_symmetry_3
_geom_angle_publ_flag
C1B P1 C4 110.6(2) . . ?
C1A P1 C4 107.74(11) . . ?
C1A P1 C2A 102.30(15) . . ?
C4 P1 C2A 99.60(12) . . ?
C1B P1 C2B 99.1(3) . . ?
C4 P1 C2B 98.0(2) . . ?
P1 C1A H1A1 109.5 . . ?
P1 C1A H1A2 109.5 . . ?
H1A1 C1A H1A2 109.5 . . ?
P1 C1A H1A3 109.5 . . ?
H1A1 C1A H1A3 109.5 . . ?
H1A2 C1A H1A3 109.5 . . ?
C3A C2A P1 115.8(3) . . ?
C3A C2A H2A1 108.3 . . ?
P1 C2A H2A1 108.3 . . ?
C3A C2A H2A2 108.3 . . ?
P1 C2A H2A2 108.3 . . ?
H2A1 C2A H2A2 107.4 . . ?
C2A C3A H3A1 109.5 . . ?
C2A C3A H3A2 109.5 . . ?
H3A1 C3A H3A2 109.5 . . ?
C2A C3A H3A3 109.5 . . ?
H3A1 C3A H3A3 109.5 . . ?
H3A2 C3A H3A3 109.5 . . ?
P1 C1B H1B1 109.5 . . ?
P1 C1B H1B2 109.5 . . ?
H1B1 C1B H1B2 109.5 . . ?
P1 C1B H1B3 109.5 . . ?
H1B1 C1B H1B3 109.5 . . ?
H1B2 C1B H1B3 109.5 . . ?
C3B C2B P1 116.5(5) . . ?
C3B C2B H2B1 108.2 . . ?
P1 C2B H2B1 108.2 . . ?
C3B C2B H2B2 108.2 . . ?
P1 C2B H2B2 108.2 . . ?
H2B1 C2B H2B2 107.3 . . ?
C2B C3B H3B1 109.5 . . ?
C2B C3B H3B2 109.5 . . ?
H3B1 C3B H3B2 109.5 . . ?
C2B C3B H3B3 109.5 . . ?
H3B1 C3B H3B3 109.5 . . ?
H3B2 C3B H3B3 109.5 . . ?
N1 C4 N2 105.92(14) . . ?
N1 C4 P1 124.87(12) . . ?
N2 C4 P1 128.78(12) . . ?
C4 N1 C5 109.86(14) . . ?
C4 N1 C7 126.19(14) . . ?
C5 N1 C7 123.51(14) . . ?
C4 N2 C6 109.68(14) . . ?
C4 N2 C13 126.89(14) . . ?
C6 N2 C13 122.82(14) . . ?
C6 C5 N1 107.34(15) . . ?
C6 C5 H5 126.3 . . ?
N1 C5 H5 126.3 . . ?
C5 C6 N2 107.17(15) . . ?
C5 C6 H6 126.4 . . ?
N2 C6 H6 126.4 . . ?
C12 C7 C8 124.01(16) . . ?
C12 C7 N1 118.75(15) . . ?
C8 C7 N1 117.20(15) . . ?
C9 C8 C7 116.40(17) . . ?
C9 C8 C19 121.21(17) . . ?
C7 C8 C19 122.36(16) . . ?
C10 C9 C8 120.90(19) . . ?
C10 C9 H9 119.6 . . ?
C8 C9 H9 119.6 . . ?
C11 C10 C9 121.3(2) . . ?
C11 C10 H10 119.4 . . ?
C9 C10 H10 119.4 . . ?
C10 C11 C12 120.66(19) . . ?
C10 C11 H11 119.7 . . ?
C12 C11 H11 119.7 . . ?
C7 C12 C11 116.69(17) . . ?
C7 C12 C22 123.08(17) . . ?
C11 C12 C22 120.17(17) . . ?
C18 C13 C14 123.76(16) . . ?
C18 C13 N2 118.75(15) . . ?
C14 C13 N2 117.44(15) . . ?
C15 C14 C13 116.87(17) . . ?
C15 C14 C25 119.65(16) . . ?
C13 C14 C25 123.45(16) . . ?
C16 C15 C14 120.74(17) . . ?
C16 C15 H15 119.6 . . ?
C14 C15 H15 119.6 . . ?
C17 C16 C15 120.75(17) . . ?
C17 C16 H16 119.6 . . ?
C15 C16 H16 119.6 . . ?
C16 C17 C18 120.99(18) . . ?
C16 C17 H17 119.5 . . ?
C18 C17 H17 119.5 . . ?
C13 C18 C17 116.81(16) . . ?
C13 C18 C28 123.21(16) . . ?
C17 C18 C28 119.94(17) . . ?
C8 C19 C20 111.64(16) . . ?
C8 C19 C21 113.29(16) . . ?
C20 C19 C21 109.56(17) . . ?
C8 C19 H19 107.4 . . ?
C20 C19 H19 107.4 . . ?
C21 C19 H19 107.4 . . ?
C19 C20 H20A 109.5 . . ?
C19 C20 H20B 109.5 . . ?
H20A C20 H20B 109.5 . . ?
C19 C20 H20C 109.5 . . ?
H20A C20 H20C 109.5 . . ?
H20B C20 H20C 109.5 . . ?
C19 C21 H21A 109.5 . . ?
C19 C21 H21B 109.5 . . ?
H21A C21 H21B 109.5 . . ?
C19 C21 H21C 109.5 . . ?
H21A C21 H21C 109.5 . . ?
H21B C21 H21C 109.5 . . ?
C12 C22 C23 109.53(19) . . ?
C12 C22 C24 112.77(19) . . ?
C23 C22 C24 110.27(19) . . ?
C12 C22 H22 108.0 . . ?
C23 C22 H22 108.0 . . ?
C24 C22 H22 108.0 . . ?
C22 C23 H23A 109.5 . . ?
C22 C23 H23B 109.5 . . ?
H23A C23 H23B 109.5 . . ?
C22 C23 H23C 109.5 . . ?
H23A C23 H23C 109.5 . . ?
H23B C23 H23C 109.5 . . ?
C22 C24 H24A 109.5 . . ?
C22 C24 H24B 109.5 . . ?
H24A C24 H24B 109.5 . . ?
C22 C24 H24C 109.5 . . ?
H24A C24 H24C 109.5 . . ?
H24B C24 H24C 109.5 . . ?
C26 C25 C27 109.92(19) . . ?
C26 C25 C14 110.95(16) . . ?
C27 C25 C14 112.58(17) . . ?
C26 C25 H25 107.7 . . ?
C27 C25 H25 107.7 . . ?
C14 C25 H25 107.7 . . ?
C25 C26 H26A 109.5 . . ?
C25 C26 H26B 109.5 . . ?
H26A C26 H26B 109.5 . . ?
C25 C26 H26C 109.5 . . ?
H26A C26 H26C 109.5 . . ?
H26B C26 H26C 109.5 . . ?
C25 C27 H27A 109.5 . . ?
C25 C27 H27B 109.5 . . ?
H27A C27 H27B 109.5 . . ?
C25 C27 H27C 109.5 . . ?
H27A C27 H27C 109.5 . . ?
H27B C27 H27C 109.5 . . ?
C18 C28 C29 112.25(18) . . ?
C18 C28 C30 109.48(17) . . ?
C29 C28 C30 110.53(18) . . ?
C18 C28 H28 108.2 . . ?
C29 C28 H28 108.2 . . ?
C30 C28 H28 108.2 . . ?
C28 C29 H29A 109.5 . . ?
C28 C29 H29B 109.5 . . ?
H29A C29 H29B 109.5 . . ?
C28 C29 H29C 109.5 . . ?
H29A C29 H29C 109.5 . . ?
H29B C29 H29C 109.5 . . ?
C28 C30 H30A 109.5 . . ?
C28 C30 H30B 109.5 . . ?
H30A C30 H30B 109.5 . . ?
C28 C30 H30C 109.5 . . ?
H30A C30 H30C 109.5 . . ?
H30B C30 H30C 109.5 . . ?
F2 B1 F4 110.45(17) . . ?
F2 B1 F1 109.78(16) . . ?
F4 B1 F1 109.41(17) . . ?
F2 B1 F3 110.42(18) . . ?
F4 B1 F3 108.10(16) . . ?
F1 B1 F3 108.64(17) . . ?

loop_
_geom_bond_atom_site_label_1
_geom_bond_atom_site_label_2
_geom_bond_distance
_geom_bond_site_symmetry_2
_geom_bond_publ_flag
P1 C1B 1.713(6) . ?
P1 C1A 1.753(3) . ?
P1 C4 1.8426(17) . ?
P1 C2A 1.867(3) . ?
P1 C2B 1.937(7) . ?
C1A H1A1 0.9800 . ?
C1A H1A2 0.9800 . ?
C1A H1A3 0.9800 . ?
C2A C3A 1.519(5) . ?
C2A H2A1 0.9900 . ?
C2A H2A2 0.9900 . ?
C3A H3A1 0.9800 . ?
C3A H3A2 0.9800 . ?
C3A H3A3 0.9800 . ?
C1B H1B1 0.9800 . ?
C1B H1B2 0.9800 . ?
C1B H1B3 0.9800 . ?
C2B C3B 1.532(9) . ?
C2B H2B1 0.9900 . ?
C2B H2B2 0.9900 . ?
C3B H3B1 0.9800 . ?
C3B H3B2 0.9800 . ?
C3B H3B3 0.9800 . ?
C4 N1 1.350(2) . ?
C4 N2 1.354(2) . ?
N1 C5 1.379(2) . ?
N1 C7 1.456(2) . ?
N2 C6 1.383(2) . ?
N2 C13 1.452(2) . ?
C5 C6 1.339(3) . ?
C5 H5 0.9500 . ?
C6 H6 0.9500 . ?
C7 C12 1.394(3) . ?
C7 C8 1.405(2) . ?
C8 C9 1.392(3) . ?
C8 C19 1.515(3) . ?
C9 C10 1.382(3) . ?
C9 H9 0.9500 . ?
C10 C11 1.375(3) . ?
C10 H10 0.9500 . ?
C11 C12 1.399(3) . ?
C11 H11 0.9500 . ?
C12 C22 1.510(3) . ?
C13 C18 1.391(2) . ?
C13 C14 1.401(2) . ?
C14 C15 1.392(2) . ?
C14 C25 1.517(3) . ?
C15 C16 1.382(3) . ?
C15 H15 0.9500 . ?
C16 C17 1.381(3) . ?
C16 H16 0.9500 . ?
C17 C18 1.394(2) . ?
C17 H17 0.9500 . ?
C18 C28 1.514(3) . ?
C19 C20 1.518(3) . ?
C19 C21 1.524(3) . ?
C19 H19 1.0000 . ?
C20 H20A 0.9800 . ?
C20 H20B 0.9800 . ?
C20 H20C 0.9800 . ?
C21 H21A 0.9800 . ?
C21 H21B 0.9800 . ?
C21 H21C 0.9800 . ?
C22 C23 1.524(3) . ?
C22 C24 1.529(3) . ?
C22 H22 1.0000 . ?
C23 H23A 0.9800 . ?
C23 H23B 0.9800 . ?
C23 H23C 0.9800 . ?
C24 H24A 0.9800 . ?
C24 H24B 0.9800 . ?
C24 H24C 0.9800 . ?
C25 C26 1.517(3) . ?
C25 C27 1.517(3) . ?
C25 H25 1.0000 . ?
C26 H26A 0.9800 . ?
C26 H26B 0.9800 . ?
C26 H26C 0.9800 . ?
C27 H27A 0.9800 . ?
C27 H27B 0.9800 . ?
C27 H27C 0.9800 . ?
C28 C29 1.529(3) . ?
C28 C30 1.532(3) . ?
C28 H28 1.0000 . ?
C29 H29A 0.9800 . ?
C29 H29B 0.9800 . ?
C29 H29C 0.9800 . ?
C30 H30A 0.9800 . ?
C30 H30B 0.9800 . ?
C30 H30C 0.9800 . ?
B1 F2 1.374(2) . ?
B1 F4 1.383(2) . ?
B1 F1 1.388(2) . ?
B1 F3 1.389(3) . ?

loop_
_geom_torsion_atom_site_label_1
_geom_torsion_atom_site_label_2
_geom_torsion_atom_site_label_3
_geom_torsion_atom_site_label_4
_geom_torsion
_geom_torsion_site_symmetry_1
_geom_torsion_site_symmetry_2
_geom_torsion_site_symmetry_3
_geom_torsion_site_symmetry_4
_geom_torsion_publ_flag
C1A P1 C2A C3A 49.7(3) . . . . ?
C4 P1 C2A C3A -61.0(3) . . . . ?
C1B P1 C4 N1 -25.2(3) . . . . ?
C1A P1 C4 N1 -170.39(17) . . . . ?
C2A P1 C4 N1 -64.08(18) . . . . ?
C2B P1 C4 N1 -128.1(2) . . . . ?
C1B P1 C4 N2 163.4(3) . . . . ?
C1A P1 C4 N2 18.2(2) . . . . ?
C2A P1 C4 N2 124.52(18) . . . . ?
C2B P1 C4 N2 60.5(3) . . . . ?
N2 C4 N1 C5 -2.02(19) . . . . ?
P1 C4 N1 C5 -175.06(13) . . . . ?
N2 C4 N1 C7 170.45(15) . . . . ?
P1 C4 N1 C7 -2.6(2) . . . . ?
N1 C4 N2 C6 1.90(19) . . . . ?
P1 C4 N2 C6 174.57(13) . . . . ?
N1 C4 N2 C13 -169.21(15) . . . . ?
P1 C4 N2 C13 3.5(3) . . . . ?
C4 N1 C5 C6 1.4(2) . . . . ?
C7 N1 C5 C6 -171.31(15) . . . . ?
N1 C5 C6 N2 -0.2(2) . . . . ?
C4 N2 C6 C5 -1.1(2) . . . . ?
C13 N2 C6 C5 170.47(15) . . . . ?
C4 N1 C7 C12 109.0(2) . . . . ?
C5 N1 C7 C12 -79.5(2) . . . . ?
C4 N1 C7 C8 -72.9(2) . . . . ?
C5 N1 C7 C8 98.6(2) . . . . ?
C12 C7 C8 C9 -3.2(3) . . . . ?
N1 C7 C8 C9 178.85(17) . . . . ?
C12 C7 C8 C19 175.00(18) . . . . ?
N1 C7 C8 C19 -3.0(3) . . . . ?
C7 C8 C9 C10 1.5(3) . . . . ?
C19 C8 C9 C10 -176.7(2) . . . . ?
C8 C9 C10 C11 0.6(4) . . . . ?
C9 C10 C11 C12 -1.1(4) . . . . ?
C8 C7 C12 C11 2.7(3) . . . . ?
N1 C7 C12 C11 -179.37(18) . . . . ?
C8 C7 C12 C22 -174.64(19) . . . . ?
N1 C7 C12 C22 3.3(3) . . . . ?
C10 C11 C12 C7 -0.4(3) . . . . ?
C10 C11 C12 C22 177.0(2) . . . . ?
C4 N2 C13 C18 -106.4(2) . . . . ?
C6 N2 C13 C18 83.5(2) . . . . ?
C4 N2 C13 C14 76.1(2) . . . . ?
C6 N2 C13 C14 -93.9(2) . . . . ?
C18 C13 C14 C15 3.1(3) . . . . ?
N2 C13 C14 C15 -179.61(15) . . . . ?
C18 C13 C14 C25 -174.92(17) . . . . ?
N2 C13 C14 C25 2.4(3) . . . . ?
C13 C14 C15 C16 -1.0(3) . . . . ?
C25 C14 C15 C16 177.06(17) . . . . ?
C14 C15 C16 C17 -1.3(3) . . . . ?
C15 C16 C17 C18 1.7(3) . . . . ?
C14 C13 C18 C17 -2.7(3) . . . . ?
N2 C13 C18 C17 -179.98(16) . . . . ?
C14 C13 C18 C28 174.86(18) . . . . ?
N2 C13 C18 C28 -2.4(3) . . . . ?
C16 C17 C18 C13 0.3(3) . . . . ?
C16 C17 C18 C28 -177.38(18) . . . . ?
C9 C8 C19 C20 98.9(2) . . . . ?
C7 C8 C19 C20 -79.2(2) . . . . ?
C9 C8 C19 C21 -25.4(3) . . . . ?
C7 C8 C19 C21 156.55(18) . . . . ?
C7 C12 C22 C23 104.9(2) . . . . ?
C11 C12 C22 C23 -72.4(3) . . . . ?
C7 C12 C22 C24 -131.9(2) . . . . ?
C11 C12 C22 C24 50.8(3) . . . . ?
C15 C14 C25 C26 -67.8(2) . . . . ?
C13 C14 C25 C26 110.1(2) . . . . ?
C15 C14 C25 C27 55.9(2) . . . . ?
C13 C14 C25 C27 -126.2(2) . . . . ?
C13 C18 C28 C29 130.5(2) . . . . ?
C17 C18 C28 C29 -52.0(2) . . . . ?
C13 C18 C28 C30 -106.4(2) . . . . ?
C17 C18 C28 C30 71.1(2) . . . . ?
